data_4062817
_journal_name_full Organometallics
_journal_paper_doi 10.1021/om049695t
_journal_year 2004
_chemical_formula_moiety C26H44Si5
_chemical_formula_sum 'C26 H44 Si5'
_chemical_formula_weight 497.06
_chemical_melting_point 87.5(5)
_chemical_name_common anti,anti-diphenylpentasilane
_space_group_IT_number 2
_symmetry_cell_setting triclinic
_symmetry_space_group_name_Hall '-P 1'
_symmetry_space_group_name_H-M 'P -1'
_cell_angle_alpha 102.822(6)
_cell_angle_beta 101.906(5)
_cell_angle_gamma 101.894(7)
_cell_formula_units_Z 4
_cell_length_a 13.932(6)
_cell_length_b 14.868(7)
_cell_length_c 15.725(7)
_cell_measurement_temperature 173(2)
_cell_volume 2997(2)
_diffrn_ambient_temperature 173(2)
_exptl_crystal_density_diffrn 1.101
_cod_depositor_comments
;
The following automatic conversions were performed:

'_chemical_melting_point' value '87-88' was changed to '87.5(5)' -
the average value was taken and precision was estimated.

Automatic conversion script
Id: cif_fix_values 1646 2011-03-28 12:23:43Z adriana 
;
_cod_database_code 4062817

loop_
_symmetry_equiv_pos_as_xyz
'x, y, z'
'-x, -y, -z'

loop_
_atom_site_label
_atom_site_type_symbol
_atom_site_fract_x
_atom_site_fract_y
_atom_site_fract_z
_atom_site_U_iso_or_equiv
_atom_site_adp_type
_atom_site_occupancy
_atom_site_symmetry_multiplicity
_atom_site_calc_flag
_atom_site_refinement_flags
_atom_site_disorder_assembly
_atom_site_disorder_group
Si1 Si 0.75544(7) 0.33053(7) 0.56214(6) 0.0308(2) Uani 1 1 d . . .
Si2 Si 0.74443(7) 0.21297(6) 0.43036(6) 0.0273(2) Uani 1 1 d . . .
Si3 Si 0.76893(7) 0.27696(6) 0.31081(6) 0.0257(2) Uani 1 1 d . . .
Si4 Si 0.75036(7) 0.14319(6) 0.19120(6) 0.0251(2) Uani 1 1 d . . .
Si5 Si 0.77306(7) 0.18164(6) 0.05903(6) 0.0285(2) Uani 1 1 d . . .
Si6 Si 0.74153(7) -0.31005(6) -0.61667(6) 0.0281(2) Uani 1 1 d . . .
Si7 Si 0.76529(7) -0.27249(6) -0.74935(6) 0.0273(2) Uani 1 1 d . B .
Si8 Si 0.74781(7) -0.40606(6) -0.86841(6) 0.0258(2) Uani 1 1 d . . .
Si9 Si 0.75612(7) -0.34404(6) -0.99174(6) 0.0259(2) Uani 1 1 d . B .
Si10 Si 0.75368(7) -0.46114(7) -1.12061(6) 0.0293(2) Uani 1 1 d . . .
C1 C 0.7262(3) 0.2643(2) 0.6472(2) 0.0300(7) Uani 1 1 d . . .
C2 C 0.7990(3) 0.2558(3) 0.7169(2) 0.0368(8) Uani 1 1 d . . .
H1 H 0.8683 0.2872 0.7253 0.044 Uiso 1 1 calc R . .
C3 C 0.7739(3) 0.2027(3) 0.7750(3) 0.0432(9) Uani 1 1 d . . .
H2 H 0.8258 0.1996 0.8231 0.052 Uiso 1 1 calc R . .
C4 C 0.6751(3) 0.1546(3) 0.7640(3) 0.0440(9) Uani 1 1 d . . .
H3 H 0.6587 0.1169 0.8030 0.053 Uiso 1 1 calc R . .
C5 C 0.5996(3) 0.1618(3) 0.6952(3) 0.0448(9) Uani 1 1 d . . .
H4 H 0.5306 0.1297 0.6873 0.054 Uiso 1 1 calc R . .
C6 C 0.6249(3) 0.2157(3) 0.6380(2) 0.0386(8) Uani 1 1 d . . .
H5 H 0.5724 0.2202 0.5911 0.046 Uiso 1 1 calc R . .
C7 C 0.6591(3) 0.3999(3) 0.5400(3) 0.0511(11) Uani 1 1 d . . .
H6 H 0.5919 0.3554 0.5100 0.077 Uiso 1 1 calc R . .
H7 H 0.6781 0.4398 0.5011 0.077 Uiso 1 1 calc R . .
H8 H 0.6570 0.4407 0.5975 0.077 Uiso 1 1 calc R . .
C8 C 0.8865(3) 0.4143(3) 0.6094(3) 0.0531(11) Uani 1 1 d . . .
H9 H 0.8913 0.4559 0.6688 0.080 Uiso 1 1 calc R . .
H10 H 0.8998 0.4535 0.5684 0.080 Uiso 1 1 calc R . .
H11 H 0.9369 0.3772 0.6156 0.080 Uiso 1 1 calc R . .
C9 C 0.6127(3) 0.1264(3) 0.3981(2) 0.0447(10) Uani 1 1 d . . .
H12 H 0.6214 0.0674 0.4143 0.054 Uiso 1 1 calc R . .
H13 H 0.5733 0.1550 0.4372 0.054 Uiso 1 1 calc R . .
C10 C 0.5470(3) 0.0963(2) 0.3005(2) 0.0373(8) Uani 1 1 d . . .
H14 H 0.5488 0.1544 0.2792 0.045 Uiso 1 1 calc R . .
H15 H 0.4758 0.0690 0.3002 0.045 Uiso 1 1 calc R . .
C11 C 0.5778(3) 0.0233(2) 0.2326(2) 0.0383(9) Uani 1 1 d . . .
H16 H 0.6314 0.0004 0.2666 0.046 Uiso 1 1 calc R . .
H17 H 0.5181 -0.0324 0.2027 0.046 Uiso 1 1 calc R . .
C12 C 0.6170(3) 0.0602(3) 0.1592(2) 0.0381(9) Uani 1 1 d . . .
H18 H 0.5690 0.0940 0.1336 0.046 Uiso 1 1 calc R . .
H19 H 0.6136 0.0040 0.1101 0.046 Uiso 1 1 calc R . .
C13 C 0.8477(3) 0.1517(3) 0.4622(2) 0.0394(9) Uani 1 1 d . . .
H20 H 0.9133 0.2015 0.4855 0.047 Uiso 1 1 calc R . .
H21 H 0.8353 0.1259 0.5130 0.047 Uiso 1 1 calc R . .
C14 C 0.8608(3) 0.0706(3) 0.3900(3) 0.0426(9) Uani 1 1 d . . .
H22 H 0.7928 0.0273 0.3571 0.051 Uiso 1 1 calc R . .
H23 H 0.9005 0.0335 0.4208 0.051 Uiso 1 1 calc R . .
C15 C 0.9134(3) 0.1014(3) 0.3204(3) 0.0421(9) Uani 1 1 d . . .
H24 H 0.9422 0.1716 0.3417 0.051 Uiso 1 1 calc R . .
H25 H 0.9711 0.0722 0.3197 0.051 Uiso 1 1 calc R . .
C16 C 0.8481(3) 0.0762(3) 0.2231(3) 0.0432(9) Uani 1 1 d . . .
H26 H 0.8115 0.0076 0.2061 0.052 Uiso 1 1 calc R . .
H27 H 0.8952 0.0829 0.1842 0.052 Uiso 1 1 calc R . .
C17 C 0.6741(3) 0.3461(3) 0.2785(3) 0.0435(9) Uani 1 1 d . . .
H28 H 0.6774 0.3970 0.3315 0.065 Uiso 1 1 calc R . .
H29 H 0.6054 0.3028 0.2564 0.065 Uiso 1 1 calc R . .
H30 H 0.6904 0.3743 0.2307 0.065 Uiso 1 1 calc R . .
C18 C 0.9002(3) 0.3636(3) 0.3449(3) 0.0424(9) Uani 1 1 d . . .
H31 H 0.9125 0.3864 0.2932 0.064 Uiso 1 1 calc R . .
H32 H 0.9517 0.3310 0.3642 0.064 Uiso 1 1 calc R . .
H33 H 0.9041 0.4181 0.3950 0.064 Uiso 1 1 calc R . .
C19 C 0.7752(3) 0.0699(2) -0.0239(2) 0.0314(7) Uani 1 1 d . . .
C20 C 0.6854(3) -0.0031(3) -0.0695(3) 0.0423(9) Uani 1 1 d . . .
H34 H 0.6225 0.0052 -0.0594 0.051 Uiso 1 1 calc R . .
C21 C 0.6869(4) -0.0863(3) -0.1284(3) 0.0561(12) Uani 1 1 d . . .
H35 H 0.6252 -0.1344 -0.1582 0.067 Uiso 1 1 calc R . .
C22 C 0.7761(5) -0.1003(3) -0.1443(3) 0.0640(14) Uani 1 1 d . . .
H36 H 0.7765 -0.1577 -0.1854 0.077 Uiso 1 1 calc R . .
C23 C 0.8653(4) -0.0311(3) -0.1008(3) 0.0661(14) Uani 1 1 d . . .
H37 H 0.9275 -0.0410 -0.1115 0.079 Uiso 1 1 calc R . .
C24 C 0.8656(3) 0.0536(3) -0.0408(3) 0.0459(10) Uani 1 1 d . . .
H38 H 0.9280 0.1008 -0.0111 0.055 Uiso 1 1 calc R . .
C25 C 0.6658(4) 0.2279(3) 0.0086(3) 0.0548(11) Uani 1 1 d . . .
H39 H 0.6774 0.2454 -0.0457 0.082 Uiso 1 1 calc R . .
H40 H 0.6623 0.2843 0.0528 0.082 Uiso 1 1 calc R . .
H41 H 0.6017 0.1781 -0.0077 0.082 Uiso 1 1 calc R . .
C26 C 0.8967(3) 0.2729(3) 0.0827(3) 0.0486(11) Uani 1 1 d . . .
H42 H 0.9526 0.2484 0.1090 0.073 Uiso 1 1 calc R . .
H43 H 0.8964 0.3319 0.1253 0.073 Uiso 1 1 calc R . .
H44 H 0.9059 0.2862 0.0261 0.073 Uiso 1 1 calc R . .
C27 C 0.7455(2) -0.1944(2) -0.5340(2) 0.0277(7) Uani 1 1 d . . .
C28 C 0.6566(3) -0.1677(3) -0.5287(3) 0.0428(9) Uani 1 1 d . . .
H45 H 0.5935 -0.2084 -0.5669 0.051 Uiso 1 1 calc R . .
C29 C 0.6574(3) -0.0835(3) -0.4694(3) 0.0537(11) Uani 1 1 d . . .
H46 H 0.5954 -0.0672 -0.4670 0.064 Uiso 1 1 calc R . .
C30 C 0.7474(4) -0.0237(3) -0.4141(3) 0.0550(12) Uani 1 1 d . . .
H47 H 0.7480 0.0334 -0.3721 0.066 Uiso 1 1 calc R . .
C31 C 0.8369(4) -0.0467(3) -0.4194(3) 0.0592(13) Uani 1 1 d . . .
H48 H 0.8998 -0.0044 -0.3825 0.071 Uiso 1 1 calc R . .
C32 C 0.8355(3) -0.1321(3) -0.4788(3) 0.0441(10) Uani 1 1 d . . .
H49 H 0.8978 -0.1477 -0.4813 0.053 Uiso 1 1 calc R . .
C33 C 0.8427(3) -0.3625(3) -0.5656(3) 0.0427(9) Uani 1 1 d . . .
H50 H 0.8316 -0.3743 -0.5090 0.064 Uiso 1 1 calc R . .
H51 H 0.9096 -0.3177 -0.5531 0.064 Uiso 1 1 calc R . .
H52 H 0.8399 -0.4229 -0.6079 0.064 Uiso 1 1 calc R . .
C34 C 0.6135(3) -0.3954(3) -0.6390(3) 0.0453(10) Uani 1 1 d . . .
H53 H 0.6109 -0.4568 -0.6797 0.068 Uiso 1 1 calc R . .
H54 H 0.5605 -0.3688 -0.6672 0.068 Uiso 1 1 calc R . .
H55 H 0.6023 -0.4051 -0.5819 0.068 Uiso 1 1 calc R . .
C35 C 0.9003(3) -0.1922(3) -0.7203(3) 0.0443(9) Uani 1 1 d . . .
H56 H 0.8978 -0.1251 -0.6989 0.053 Uiso 1 1 calc R A 1
H57 H 0.9422 -0.2073 -0.6691 0.053 Uiso 1 1 calc R A 1
C36A C 0.9537(10) -0.1982(16) -0.7936(12) 0.039(4) Uani 0.46(5) 1 d P B 1
H58 H 0.9864 -0.1292 -0.7816 0.047 Uiso 0.46(5) 1 calc PR B 1
H59 H 1.0092 -0.2238 -0.7669 0.047 Uiso 0.46(5) 1 calc PR B 1
C36B C 0.935(2) -0.1628(19) -0.7979(11) 0.070(8) Uani 0.54(5) 1 d P B 2
H58 H 0.9711 -0.0944 -0.7693 0.084 Uiso 0.54(5) 1 calc PR B 2
H59 H 0.9902 -0.1950 -0.8023 0.084 Uiso 0.54(5) 1 calc PR B 2
C37A C 0.9532(7) -0.2255(7) -0.8754(7) 0.032(3) Uani 0.352(9) 1 d P B 1
H60 H 0.9723 -0.2866 -0.8800 0.038 Uiso 0.352(9) 1 calc PR B 1
H61 H 1.0134 -0.1797 -0.8797 0.038 Uiso 0.352(9) 1 calc PR B 1
C37B C 0.9040(5) -0.1632(4) -0.8737(4) 0.0428(19) Uani 0.648(9) 1 d P B 2
H60 H 0.9539 -0.1099 -0.8818 0.051 Uiso 0.648(9) 1 calc PR B 2
H61 H 0.8415 -0.1413 -0.8742 0.051 Uiso 0.648(9) 1 calc PR B 2
C38 C 0.8756(3) -0.2440(3) -0.9664(2) 0.0384(8) Uani 1 1 d . . .
H62 H 0.9096 -0.2586 -1.0152 0.046 Uiso 0.352(9) 1 calc PR B 1
H63 H 0.8554 -0.1843 -0.9684 0.046 Uiso 0.352(9) 1 calc PR B 1
H62 H 0.9334 -0.2729 -0.9676 0.046 Uiso 0.648(9) 1 calc PR B 2
H63 H 0.8686 -0.2130 -1.0161 0.046 Uiso 0.648(9) 1 calc PR B 2
C39 C 0.6669(3) -0.2050(3) -0.7808(2) 0.0432(9) Uani 1 1 d . . .
H64 H 0.6274 -0.2026 -0.7351 0.052 Uiso 1 1 calc R B .
H65 H 0.7048 -0.1384 -0.7730 0.052 Uiso 1 1 calc R . .
C40 C 0.5902(3) -0.2381(3) -0.8733(3) 0.0409(9) Uani 1 1 d . B .
H66 H 0.5647 -0.3085 -0.8891 0.049 Uiso 1 1 calc R . .
H67 H 0.5317 -0.2113 -0.8675 0.049 Uiso 1 1 calc R . .
C41 C 0.6258(3) -0.2128(3) -0.9523(3) 0.0434(9) Uani 1 1 d . . .
H68 H 0.6910 -0.1625 -0.9277 0.052 Uiso 1 1 calc R B .
H69 H 0.5756 -0.1849 -0.9842 0.052 Uiso 1 1 calc R . .
C42 C 0.6413(3) -0.2963(2) -1.0227(2) 0.0334(8) Uani 1 1 d . B .
H70 H 0.6440 -0.2755 -1.0779 0.040 Uiso 1 1 calc R . .
H71 H 0.5798 -0.3505 -1.0390 0.040 Uiso 1 1 calc R . .
C43 C 0.8503(3) -0.4687(3) -0.8407(3) 0.0445(9) Uani 1 1 d . . .
H72 H 0.8437 -0.4926 -0.7883 0.067 Uiso 1 1 calc R . .
H73 H 0.9173 -0.4236 -0.8266 0.067 Uiso 1 1 calc R . .
H74 H 0.8431 -0.5224 -0.8927 0.067 Uiso 1 1 calc R . .
C44 C 0.6216(3) -0.4977(2) -0.8957(2) 0.0350(8) Uani 1 1 d . . .
H75 H 0.6191 -0.5533 -0.9440 0.052 Uiso 1 1 calc R . .
H76 H 0.5663 -0.4694 -0.9156 0.052 Uiso 1 1 calc R . .
H77 H 0.6141 -0.5177 -0.8416 0.052 Uiso 1 1 calc R . .
C45 C 0.7371(3) -0.4054(2) -1.2170(2) 0.0315(7) Uani 1 1 d . . .
C46 C 0.8181(3) -0.3632(3) -1.2478(3) 0.0461(10) Uani 1 1 d . . .
H78 H 0.8848 -0.3660 -1.2213 0.055 Uiso 1 1 calc R . .
C47 C 0.8041(4) -0.3176(3) -1.3153(3) 0.0589(13) Uani 1 1 d . . .
H79 H 0.8605 -0.2910 -1.3352 0.071 Uiso 1 1 calc R . .
C48 C 0.7097(5) -0.3106(3) -1.3533(3) 0.0660(15) Uani 1 1 d . . .
H80 H 0.7005 -0.2782 -1.3989 0.079 Uiso 1 1 calc R . .
C49 C 0.6275(4) -0.3506(3) -1.3254(3) 0.0613(13) Uani 1 1 d . . .
H81 H 0.5615 -0.3467 -1.3525 0.074 Uiso 1 1 calc R . .
C50 C 0.6411(3) -0.3968(3) -1.2578(2) 0.0451(9) Uani 1 1 d . . .
H82 H 0.5839 -0.4232 -1.2386 0.054 Uiso 1 1 calc R . .
C51 C 0.8756(3) -0.4971(3) -1.1050(3) 0.0454(10) Uani 1 1 d . . .
H83 H 0.8749 -0.5430 -1.1606 0.068 Uiso 1 1 calc R . .
H84 H 0.8832 -0.5267 -1.0550 0.068 Uiso 1 1 calc R . .
H85 H 0.9327 -0.4404 -1.0910 0.068 Uiso 1 1 calc R . .
C52 C 0.6461(3) -0.5701(3) -1.1482(3) 0.0428(9) Uani 1 1 d . . .
H86 H 0.5818 -0.5518 -1.1552 0.064 Uiso 1 1 calc R . .
H87 H 0.6547 -0.6009 -1.0991 0.064 Uiso 1 1 calc R . .
H88 H 0.6452 -0.6147 -1.2046 0.064 Uiso 1 1 calc R . .

loop_
_atom_site_aniso_label
_atom_site_aniso_U_11
_atom_site_aniso_U_22
_atom_site_aniso_U_33
_atom_site_aniso_U_23
_atom_site_aniso_U_13
_atom_site_aniso_U_12
Si1 0.0361(5) 0.0283(5) 0.0272(5) 0.0044(4) 0.0125(4) 0.0060(4)
Si2 0.0332(5) 0.0233(4) 0.0248(4) 0.0066(4) 0.0096(4) 0.0044(4)
Si3 0.0287(5) 0.0215(4) 0.0272(5) 0.0066(4) 0.0090(4) 0.0056(4)
Si4 0.0274(5) 0.0236(4) 0.0249(4) 0.0064(4) 0.0087(4) 0.0063(4)
Si5 0.0308(5) 0.0284(5) 0.0288(5) 0.0091(4) 0.0119(4) 0.0080(4)
Si6 0.0295(5) 0.0298(5) 0.0241(4) 0.0048(4) 0.0071(4) 0.0089(4)
Si7 0.0310(5) 0.0265(5) 0.0232(4) 0.0032(4) 0.0071(4) 0.0086(4)
Si8 0.0322(5) 0.0230(4) 0.0242(4) 0.0067(4) 0.0089(4) 0.0100(4)
Si9 0.0312(5) 0.0234(4) 0.0238(4) 0.0058(4) 0.0098(4) 0.0065(4)
Si10 0.0352(5) 0.0282(5) 0.0245(4) 0.0040(4) 0.0108(4) 0.0088(4)
C1 0.0314(18) 0.0311(18) 0.0278(17) 0.0030(14) 0.0143(14) 0.0079(14)
C2 0.0343(19) 0.045(2) 0.0280(18) 0.0054(16) 0.0058(15) 0.0117(17)
C3 0.047(2) 0.052(2) 0.0327(19) 0.0131(18) 0.0076(17) 0.0193(19)
C4 0.062(3) 0.041(2) 0.035(2) 0.0150(17) 0.0213(19) 0.014(2)
C5 0.042(2) 0.050(2) 0.042(2) 0.0148(18) 0.0195(18) 0.0011(18)
C6 0.0335(19) 0.052(2) 0.0315(18) 0.0148(17) 0.0095(15) 0.0101(17)
C7 0.072(3) 0.048(2) 0.046(2) 0.0161(19) 0.022(2) 0.032(2)
C8 0.056(3) 0.041(2) 0.046(2) -0.0052(19) 0.020(2) -0.010(2)
C9 0.044(2) 0.043(2) 0.036(2) 0.0033(17) 0.0162(17) -0.0103(18)
C10 0.0328(19) 0.0339(19) 0.040(2) 0.0061(16) 0.0129(16) -0.0009(15)
C11 0.040(2) 0.0335(19) 0.0350(19) 0.0100(16) 0.0103(16) -0.0035(16)
C12 0.0331(19) 0.037(2) 0.0345(19) 0.0035(16) 0.0114(15) -0.0062(16)
C13 0.052(2) 0.0345(19) 0.0329(19) 0.0087(16) 0.0068(17) 0.0191(18)
C14 0.055(2) 0.037(2) 0.039(2) 0.0134(17) 0.0056(18) 0.0218(18)
C15 0.039(2) 0.048(2) 0.041(2) 0.0117(18) 0.0042(17) 0.0212(18)
C16 0.056(2) 0.044(2) 0.037(2) 0.0104(17) 0.0121(18) 0.032(2)
C17 0.059(3) 0.039(2) 0.043(2) 0.0171(17) 0.0184(19) 0.0248(19)
C18 0.043(2) 0.034(2) 0.043(2) 0.0073(17) 0.0137(18) -0.0037(17)
C19 0.0387(19) 0.0291(17) 0.0271(17) 0.0106(14) 0.0095(15) 0.0062(15)
C20 0.045(2) 0.037(2) 0.038(2) 0.0116(17) 0.0009(17) 0.0049(17)
C21 0.079(3) 0.035(2) 0.037(2) 0.0016(18) -0.004(2) 0.007(2)
C22 0.105(4) 0.036(2) 0.043(3) -0.002(2) 0.020(3) 0.016(3)
C23 0.085(4) 0.056(3) 0.071(3) 0.011(3) 0.043(3) 0.035(3)
C24 0.046(2) 0.037(2) 0.055(2) 0.0022(19) 0.024(2) 0.0103(18)
C25 0.070(3) 0.071(3) 0.042(2) 0.025(2) 0.018(2) 0.045(3)
C26 0.055(3) 0.031(2) 0.057(3) 0.0042(18) 0.031(2) -0.0020(18)
C27 0.0306(17) 0.0338(18) 0.0247(16) 0.0122(14) 0.0116(13) 0.0129(14)
C28 0.032(2) 0.038(2) 0.056(2) 0.0030(18) 0.0171(18) 0.0100(16)
C29 0.057(3) 0.045(2) 0.069(3) 0.012(2) 0.034(2) 0.024(2)
C30 0.083(3) 0.040(2) 0.044(2) 0.0016(19) 0.019(2) 0.029(2)
C31 0.060(3) 0.043(2) 0.050(3) -0.012(2) -0.015(2) 0.017(2)
C32 0.041(2) 0.037(2) 0.046(2) 0.0002(18) 0.0015(18) 0.0155(18)
C33 0.049(2) 0.043(2) 0.040(2) 0.0117(17) 0.0088(18) 0.0225(19)
C34 0.038(2) 0.042(2) 0.046(2) 0.0025(18) 0.0114(18) -0.0009(17)
C35 0.046(2) 0.040(2) 0.034(2) 0.0012(17) 0.0078(17) -0.0031(18)
C36A 0.013(5) 0.040(8) 0.062(8) 0.010(6) 0.010(4) 0.010(5)
C36B 0.090(13) 0.048(10) 0.035(7) -0.020(6) 0.029(7) -0.039(8)
C37A 0.016(5) 0.037(6) 0.032(6) -0.002(4) 0.003(4) 0.001(4)
C37B 0.035(3) 0.037(3) 0.050(4) 0.004(3) 0.019(3) -0.002(3)
C38 0.041(2) 0.036(2) 0.039(2) 0.0099(16) 0.0195(17) 0.0031(16)
C39 0.058(3) 0.044(2) 0.034(2) 0.0079(17) 0.0128(18) 0.030(2)
C40 0.041(2) 0.049(2) 0.045(2) 0.0179(18) 0.0171(17) 0.0276(18)
C41 0.049(2) 0.046(2) 0.048(2) 0.0221(19) 0.0194(19) 0.0238(19)
C42 0.039(2) 0.0342(19) 0.0281(17) 0.0093(15) 0.0070(15) 0.0147(16)
C43 0.053(2) 0.041(2) 0.048(2) 0.0159(18) 0.0142(19) 0.0270(19)
C44 0.041(2) 0.0274(17) 0.0323(18) 0.0071(15) 0.0072(16) 0.0039(15)
C45 0.041(2) 0.0291(17) 0.0194(15) -0.0004(13) 0.0089(14) 0.0046(15)
C46 0.056(3) 0.043(2) 0.036(2) 0.0045(17) 0.0222(19) 0.0038(19)
C47 0.092(4) 0.053(3) 0.036(2) 0.012(2) 0.037(2) 0.009(3)
C48 0.119(5) 0.054(3) 0.032(2) 0.018(2) 0.027(3) 0.026(3)
C49 0.079(3) 0.068(3) 0.036(2) 0.014(2) 0.005(2) 0.027(3)
C50 0.050(2) 0.054(2) 0.032(2) 0.0127(18) 0.0097(17) 0.017(2)
C51 0.043(2) 0.049(2) 0.043(2) 0.0035(19) 0.0122(18) 0.0199(19)
C52 0.050(2) 0.0316(19) 0.043(2) 0.0045(17) 0.0182(19) 0.0044(17)

loop_
_geom_bond_atom_site_label_1
_geom_bond_atom_site_label_2
_geom_bond_distance
_geom_bond_site_symmetry_2
_geom_bond_publ_flag
Si1 C7 1.877(4) . ?
Si1 C8 1.879(4) . ?
Si1 C1 1.890(4) . ?
Si1 Si2 2.3502(15) . ?
Si2 C13 1.896(4) . ?
Si2 C9 1.906(4) . ?
Si2 Si3 2.3410(15) . ?
Si3 C17 1.891(4) . ?
Si3 C18 1.900(4) . ?
Si3 Si4 2.3424(14) . ?
Si4 C16 1.896(4) . ?
Si4 C12 1.903(3) . ?
Si4 Si5 2.3389(16) . ?
Si5 C26 1.869(4) . ?
Si5 C25 1.874(4) . ?
Si5 C19 1.880(3) . ?
Si6 C33 1.872(4) . ?
Si6 C34 1.878(4) . ?
Si6 C27 1.895(3) . ?
Si6 Si7 2.3454(16) . ?
Si7 C39 1.907(4) . ?
Si7 C35 1.910(4) . ?
Si7 Si8 2.3389(14) . ?
Si8 C43 1.889(4) . ?
Si8 C44 1.890(4) . ?
Si8 Si9 2.3381(15) . ?
Si9 C38 1.893(4) . ?
Si9 C42 1.897(4) . ?
Si9 Si10 2.3496(15) . ?
Si10 C52 1.865(4) . ?
Si10 C51 1.869(4) . ?
Si10 C45 1.879(4) . ?
C1 C2 1.378(5) . ?
C1 C6 1.408(5) . ?
C2 C3 1.384(5) . ?
C3 C4 1.369(5) . ?
C4 C5 1.383(6) . ?
C5 C6 1.383(5) . ?
C9 C10 1.530(5) . ?
C10 C11 1.540(5) . ?
C11 C12 1.533(5) . ?
C13 C14 1.531(5) . ?
C14 C15 1.535(5) . ?
C15 C16 1.530(5) . ?
C19 C24 1.397(5) . ?
C19 C20 1.408(5) . ?
C20 C21 1.378(6) . ?
C21 C22 1.366(7) . ?
C22 C23 1.372(7) . ?
C23 C24 1.395(6) . ?
C27 C32 1.378(5) . ?
C27 C28 1.389(5) . ?
C28 C29 1.381(5) . ?
C29 C30 1.366(6) . ?
C30 C31 1.373(6) . ?
C31 C32 1.393(5) . ?
C35 C36A 1.492(16) . ?
C35 C36B 1.520(15) . ?
C36A C37A 1.257(19) . ?
C36B C37B 1.18(3) . ?
C37A C38 1.536(10) . ?
C37B C38 1.585(7) . ?
C39 C40 1.524(5) . ?
C40 C41 1.522(5) . ?
C41 C42 1.553(5) . ?
C45 C50 1.403(5) . ?
C45 C46 1.403(5) . ?
C46 C47 1.383(6) . ?
C47 C48 1.363(7) . ?
C48 C49 1.378(7) . ?
C49 C50 1.391(6) . ?
